data_2009456
loop_
_publ_author_name
'Olszak, T.A.'
'Stepien, A.J.'
'Renz, M.'
'Grabowski, M.J.'

_publ_section_title
;2<i>H</i>-1-Benzopyrans. I.
 (<i>E</i>)-4-Chloro-2-[dimethoxyphosphoryl(dimethoxyphosphoryloxy)methylene]-2<i>H</i>-1-benzopyran
;
_journal_issue 2
_journal_name_full 'Acta Crystallographica Section C'
_journal_page_first 284
_journal_page_last 286
_journal_paper_doi 10.1107/S0108270193010145
_journal_volume 50
_journal_year 1994
_chemical_formula_moiety 'C14 H17 Cl1 O8 P2'
_chemical_formula_sum 'C14 H17 Cl O8 P2'
_chemical_formula_weight 410.7
_symmetry_cell_setting orthorhombic
_symmetry_space_group_name_Hall '-P 2ac 2ab'
_symmetry_space_group_name_H-M 'P b c a'
_atom_type_scat_source
; the CRULER package (Rizzoli, Sangermano, Calestani
& Andreetti, 1986)
;
_cell_angle_alpha 90.
_cell_angle_beta 90.
_cell_angle_gamma 90.
_cell_formula_units_Z 8
_cell_length_a 16.7480(10)
_cell_length_b 27.619(3)
_cell_length_c 7.9620(10)
_cell_measurement_reflns_used 25
_cell_measurement_temperature 295(2)
_cell_measurement_theta_max 49.1
_cell_measurement_theta_min 18.0
_cell_volume 3682.9(6)
_diffrn_measurement_device 'Kuma KM4'
_diffrn_measurement_method \w/2\q
_diffrn_radiation_type Cu
_diffrn_radiation_wavelength 1.54178
_diffrn_reflns_av_R_equivalents 0.032
_diffrn_reflns_limit_h_max 21
_diffrn_reflns_limit_h_min -21
_diffrn_reflns_limit_k_max 0
_diffrn_reflns_limit_k_min -35
_diffrn_reflns_limit_l_max 0
_diffrn_reflns_limit_l_min -9
_diffrn_reflns_number 8414
_diffrn_reflns_theta_max 80
_diffrn_standards_decay_% none
_diffrn_standards_interval_count 60
_diffrn_standards_interval_time 100
_diffrn_standards_number 3
_exptl_absorpt_coefficient_mu 3.891
_exptl_absorpt_correction_type none
_exptl_crystal_colour 'light yellow'
_exptl_crystal_density_diffrn 1.4813(2)
_exptl_crystal_density_meas 1.472
_exptl_crystal_description 'thick tabular'
_exptl_crystal_F_000 1696
_exptl_crystal_size_max 0.3
_exptl_crystal_size_mid 0.2
_exptl_crystal_size_min 0.1
_refine_diff_density_max 0.48
_refine_diff_density_min -0.60
_refine_ls_goodness_of_fit_obs 1.41
_refine_ls_number_parameters 267
_refine_ls_number_reflns 3059
_refine_ls_R_factor_obs 0.049
_refine_ls_shift/esd_max 0.23
_refine_ls_structure_factor_coef F
_refine_ls_weighting_scheme unit
_refine_ls_wR_factor_obs 0.0451
_reflns_number_observed 3059
_reflns_number_total 3763
_reflns_observed_criterion I>3\s(I)
_cod_data_source_file hu1041.cif
_cod_data_source_block hu1041_structure_1_of_1
_cod_depositor_comments
;
The following automatic conversions were performed:

'_cell_measurement_temperature' value 'room' was changed to '295(2)'
- the room/ambient temperature average [293;298] in Kelvins(K) was
taken.

Automatic conversion script
Id: cif_fix_values 1646 2011-03-28 12:23:43Z adriana 

The following automatic conversions were performed:

'_cell_measurement_temperature' value 'room' was changed to '295(2)'
- the room/ambient temperature average [293;298] in Kelvins(K) was
taken.

Automatic conversion script
Id: cif_fix_values 1715 2011-07-08 13:25:40Z adriana 
;
_cod_original_cell_volume 3682.9(7)
_cod_original_formula_sum 'C14 H17 Cl1 O8 P2'
_cod_database_code 2009456

loop_
_atom_site_label
_atom_site_fract_x
_atom_site_fract_y
_atom_site_fract_z
_atom_site_U_iso_or_equiv
Cl1 .03780(10) .2027 -.1714(2) .1055(5)
C1 .1050(2) .24750(10) -.1169(5) .0613(12)
C2 .0842(2) .29330(10) -.1312(5) .569(12)
C3 .1389(2) .33180(10) -.0888(4) .463(10)
O4 .21270(10) .31870(10) -.0314(3) .584(7)
C5 .3096(3) .2621(2) .0510(7) .0829(19)
C6 .3344(3) .2150(2) .0698(8) .104(2)
C7 .2863(4) .1776(2) .0249(8) .102(2)
C8 .2106(3) .18580(10) -.0380(7) .0808(17)
C9 .1827(2) .23340(10) -.0566(5) .0599(13)
C10 .2337(2) .27050(10) -.0132(5) .0597(12)
C11 .1250(2) .37940(10) -.0994(4) .0432(9)
O12 .18830(10) .41200(10) -.0703(3) .0444(7)
P13 .2232 .4258 .10900(10) .0466(3)
O14 .30600(10) .40040(10) .1246(3) .0611(9)
C17 .3613(2) .3987(2) -.0144(5) .0741(15)
O15 .24750(10) .47950(10) .0808(3) .0663(9)
C18 .1867(3) .51610(10) .0575(7) .0940(19)
O16 .17140(10) .41520(10) .2487(3) .0636(9)
P19 .0340 .4092 -.1512 .0493(2)
O20 .05670(10) .45110(10) -.2750(3) .0656(9)
C23 .0919(2) .4401(2) -.4337(5) .0787(15)
O21 .01320(10) .44300(10) -.0001(3) .0617(8)
C24 -.0218(2) .4223(2) .1494(5) .0789(15)
O22 -.02800(10) .37550(10) -.2035(4) .0704(9)
H21 .0423(19) .3030(11) -.165(4) ?
H51 .341(3) .2871(16) .066(6) ?
H61 .386(3) .2082(18) .116(7) ?
H71 .298(3) .1448(19) .037(7) ?
H81 .174(3) .1599(19) -.087(7) ?
H171 .4146(2) .3796(2) .0234(5) ?
H172 .3765(2) .4355(2) -.0471(5) ?
H173 .3351(2) .3809(2) -.1218(5) ?
H181 .2050(3) .55330(10) .0402(7) ?
H182 .1523(3) .51300(10) .1719(7) ?
H183 .1505(3) .50490(10) -.0478(7) ?
H231 .1011(2) .4726(2) -.5066(5) ?
H232 .0569(2) .4146(2) -.5056(5) ?
H233 .1490(2) .4241(2) -.4036(5) ?
H241 -.0404(2) .4519(2) .2288(5) ?
H242 .0150(2) .3977(2) .2208(5) ?
H243 -.0738(2) .4034(2) .1033(5) ?

loop_
_geom_angle_atom_site_label_1
_geom_angle_atom_site_label_2
_geom_angle_atom_site_label_3
_geom_angle
_geom_angle_publ_flag
C2 C1 C9 121.8(3) yes
C9 C1 Cl1 118.6(2) yes
C2 C3 O4 117.2(3) yes
C11 C3 O4 116.0(3) yes
C6 C5 C10 118.3(5) yes
C6 C7 C8 121.0(5) yes
C1 C9 C8 126.1(3) yes
C8 C9 C10 117.6(3) yes
C5 C10 C9 122.4(3) yes
C3 C11 O12 119.1(3) yes
O12 C11 P19 112.7(2) yes
O12 P13 O14 106.9(1) yes
O12 P13 O16 115.1(1) yes
O14 P13 O16 112.5(1) yes
C17 O14 P13 121.6(2) yes
C11 P19 O20 106.2(1) yes
C11 P19 O22 112.4(1) yes
O20 P19 O22 117.7(1) yes
C23 O20 P19 120.0(3) yes
C1 C2 H21 126(2) no
C6 C5 H51 123(3) no
C5 C6 H61 120(3) no
C6 C7 H71 126(3) no
C7 C8 H81 125(3) no
O14 C17 H171 109.4(4) no
O14 C17 H173 111.2(3) no
O15 C18 H181 118.7(5) no
O15 C18 H183 107.1(3) no
O20 C23 H231 111.0(4) no
O20 C23 H233 104.9(4) no
O21 C24 H241 107.5(4) no
O21 C24 H243 103.8(4) no
C2 C1 Cl1 119.6(3) yes
C1 C2 C3 121.3(3) yes
C2 C3 C11 126.8(3) yes
C3 O4 C10 121.3(3) yes
C5 C6 C7 120.8(5) yes
C7 C8 C9 119.8(4) yes
C1 C9 C10 116.3(3) yes
C5 C10 O4 115.6(3) yes
C9 C10 O4 122.1(3) yes
C3 C11 P19 128.2(2) yes
C11 O12 P13 125.3(2) yes
O12 P13 O15 101.3(1) yes
O14 P13 O15 102.0(1) yes
O15 P13 O16 117.6(1) yes
C18 O15 P13 120.1(2) yes
C11 P19 O21 106.8(1) yes
O20 P19 O21 95.6(1) yes
O21 P19 O22 116.3(1) yes
C24 O21 P19 119.2(3) yes
C3 C2 H21 113(2) no
C10 C5 H51 118(3) no
C7 C6 H61 119(3) no
C8 C7 H71 113(3) no
C9 C8 H81 115(3) no
O14 C17 H172 107.8(4) no
O20 C23 H232 112.6(4) no
O21 C24 H242 116.8(4) no

loop_
_geom_bond_atom_site_label_1
_geom_bond_atom_site_label_2
_geom_bond_distance
_geom_bond_publ_flag
Cl1 C1 1.728(3) yes
C1 C9 1.441(5) yes
C3 O4 1.367(4) yes
O4 C10 1.385(4) yes
C5 C10 1.390(6) yes
C7 C8 1.382(8) yes
C9 C10 1.378(4) yes
C11 O12 1.410(4) yes
P13 O14 1.559(2) yes
P13 O16 1.441(2) yes
O15 C18 1.447(5) yes
P19 O21 1.562(3) yes
O20 C23 1.427(5) yes
C2 H21 0.80(3) no
C6 H61 0.95(5) no
C8 H81 1.02(5) no
C17 H172 1.080(8) no
C18 H181 1.081(4) no
C18 H183 1.080(7) no
C23 H232 1.080(6) no
C24 H241 1.079(7) no
C24 H243 1.080(6) no
C1 C2 1.317(4) yes
C2 C3 1.444(4) yes
C3 C11 1.338(4) yes
C5 C6 1.374(8) yes
C6 C7 1.358(8) yes
C8 C9 1.403(4) yes
C11 P19 1.781(3) yes
O12 P13 1.589(2) yes
P13 O15 1.554(3) yes
O14 C17 1.444(4) yes
P19 O20 1.567(3) yes
P19 O22 1.455(2) yes
O21 C24 1.445(5) yes
C5 H51 0.87(4) no
C7 H71 0.93(5) no
C17 H171 1.080(6) no
C17 H173 1.080(6) no
C18 H182 1.081(8) no
C23 H231 1.080(7) no
C23 H233 1.080(5) no
C24 H242 1.079(6) no
